data_4325833
loop_
_publ_author_name
'Julia M. Stauber'
'Andrew L. Wadler'
'Curtis E. Moore'
'Arnold L. Rheingold'
'Joshua S. Figueroa'

_publ_section_title
;
 Coordination Properties of 2,5-Dimesitylpyridine: An Encumbering and
 Versatile Ligand for Transition-Metal Chemistry
;
_journal_name_full 'Inorganic Chemistry'
_journal_page_first 7309
_journal_page_last 7316
_journal_paper_doi 10.1021/ic201205p
_journal_volume 50
_journal_year 2011
_chemical_formula_sum 'C23 H25 N'
_chemical_formula_weight 315.44
_chemical_name_common 2,5-Mes2py
_chemical_name_systematic
; 
 ? 
;
_space_group_IT_number 2
_symmetry_cell_setting triclinic
_symmetry_space_group_name_Hall '-P 1'
_symmetry_space_group_name_H-M 'P -1'
_atom_sites_solution_hydrogens geom
_atom_sites_solution_primary direct
_atom_sites_solution_secondary difmap
_audit_creation_method SHELXL-97
_cell_angle_alpha 80.309(2)
_cell_angle_beta 76.989(2)
_cell_angle_gamma 67.065(2)
_cell_formula_units_Z 2
_cell_length_a 8.1239(10)
_cell_length_b 10.2042(13)
_cell_length_c 12.2561(16)
_cell_measurement_reflns_used 1222
_cell_measurement_temperature 100(2)
_cell_measurement_theta_max 24.55
_cell_measurement_theta_min 2.77
_cell_volume 908.0(2)
_computing_cell_refinement 'Bruker SAINT'
_computing_data_collection 'Bruker APEX2'
_computing_data_reduction 'Bruker SAINT'
_computing_molecular_graphics 'Bruker SHELXTL'
_computing_publication_material 'Bruker SHELXTL'
_computing_structure_refinement 'SHELXL-97 (Sheldrick, 2008)'
_computing_structure_solution 'SHELXS-97 (Sheldrick, 2008)'
_diffrn_ambient_temperature 100(2)
_diffrn_measured_fraction_theta_full 0.996
_diffrn_measured_fraction_theta_max 0.993
_diffrn_measurement_device_type 'Bruker APEX CCD'
_diffrn_measurement_method '\f and \w scans'
_diffrn_radiation_monochromator graphite
_diffrn_radiation_source 'fine-focus sealed tube'
_diffrn_radiation_type MoK\a
_diffrn_radiation_wavelength 0.71073
_diffrn_reflns_av_R_equivalents 0.0480
_diffrn_reflns_av_sigmaI/netI 0.0686
_diffrn_reflns_limit_h_max 9
_diffrn_reflns_limit_h_min -9
_diffrn_reflns_limit_k_max 11
_diffrn_reflns_limit_k_min -12
_diffrn_reflns_limit_l_max 14
_diffrn_reflns_limit_l_min -14
_diffrn_reflns_number 8829
_diffrn_reflns_theta_full 25.00
_diffrn_reflns_theta_max 25.39
_diffrn_reflns_theta_min 1.71
_exptl_absorpt_coefficient_mu 0.066
_exptl_absorpt_correction_T_max 0.9967
_exptl_absorpt_correction_T_min 0.9824
_exptl_absorpt_correction_type multi-scan
_exptl_absorpt_process_details SADABS
_exptl_crystal_colour colorless
_exptl_crystal_density_diffrn 1.154
_exptl_crystal_description Needle
_exptl_crystal_F_000 340
_exptl_crystal_size_max 0.27
_exptl_crystal_size_mid 0.08
_exptl_crystal_size_min 0.05
_refine_diff_density_max 0.165
_refine_diff_density_min -0.214
_refine_diff_density_rms 0.046
_refine_ls_extinction_method none
_refine_ls_goodness_of_fit_ref 1.025
_refine_ls_hydrogen_treatment constr
_refine_ls_matrix_type full
_refine_ls_number_parameters 224
_refine_ls_number_reflns 3319
_refine_ls_number_restraints 0
_refine_ls_restrained_S_all 1.025
_refine_ls_R_factor_all 0.1166
_refine_ls_R_factor_gt 0.0586
_refine_ls_shift/su_max 0.000
_refine_ls_shift/su_mean 0.000
_refine_ls_structure_factor_coef Fsqd
_refine_ls_weighting_details 'calc w=1/[\s^2^(Fo^2^)+(0.0688P)^2^+0.0000P] where P=(Fo^2^+2Fc^2^)/3'
_refine_ls_weighting_scheme calc
_refine_ls_wR_factor_gt 0.1295
_refine_ls_wR_factor_ref 0.1632
_reflns_number_gt 1877
_reflns_number_total 3319
_reflns_threshold_expression >2sigma(I)
_cod_data_source_file ic201205p_si_002_1.cif
_cod_data_source_block JFig431
_cod_database_code 4325833

loop_
_symmetry_equiv_pos_as_xyz
'x, y, z'
'-x, -y, -z'

loop_
_atom_site_label
_atom_site_type_symbol
_atom_site_fract_x
_atom_site_fract_y
_atom_site_fract_z
_atom_site_U_iso_or_equiv
_atom_site_adp_type
_atom_site_occupancy
_atom_site_symmetry_multiplicity
_atom_site_calc_flag
_atom_site_refinement_flags
_atom_site_disorder_assembly
_atom_site_disorder_group
N1 N 1.050(3) 0.8273(15) 0.7815(17) 0.0362(17) Uani 0.50 1 d P A 1
N1B N 0.751(2) 0.9298(19) 0.9357(12) 0.0362(17) Uani 0.50 1 d P A 2
C1 C 1.0032(3) 0.7372(3) 0.8719(2) 0.0389(7) Uani 1 1 d . . .
H1 H 1.0799 0.6397 0.8820 0.045(7) Uiso 1 1 calc R A 1
C2 C 0.8427(3) 0.7931(2) 0.9463(2) 0.0336(6) Uani 1 1 d . A .
C3 C 0.724(3) 0.941(2) 0.9244(14) 0.0362(17) Uani 0.50 1 d P A 1
H3 H 0.6043 0.9801 0.9653 0.043 Uiso 0.50 1 calc PR A 1
C3B C 1.072(4) 0.8096(19) 0.785(2) 0.0362(17) Uani 0.50 1 d P A 2
H3B H 1.1851 0.7666 0.7376 0.043 Uiso 0.50 1 calc PR A 2
C4 C 0.7968(3) 1.0159(3) 0.8426(2) 0.0413(7) Uani 1 1 d . . .
H4 H 0.7328 1.1162 0.8348 0.050 Uiso 1 1 calc R A 1
C5 C 0.9580(3) 0.9609(2) 0.7677(2) 0.0328(6) Uani 1 1 d . A .
C6 C 0.7785(3) 0.7072(2) 1.0450(2) 0.0298(6) Uani 1 1 d . . .
C7 C 0.8655(3) 0.6647(2) 1.1391(2) 0.0340(6) Uani 1 1 d . A .
C8 C 0.7902(3) 0.5991(2) 1.2349(2) 0.0371(6) Uani 1 1 d . . .
H8 H 0.8472 0.5727 1.2991 0.045 Uiso 1 1 calc R A .
C9 C 0.6343(3) 0.5706(2) 1.2402(2) 0.0360(6) Uani 1 1 d . A .
C10 C 0.5562(3) 0.6070(2) 1.1441(2) 0.0342(6) Uani 1 1 d . . .
H10 H 0.4535 0.5839 1.1447 0.041 Uiso 1 1 calc R A .
C11 C 0.6233(3) 0.6761(2) 1.0475(2) 0.0309(6) Uani 1 1 d . A .
C12 C 1.0395(3) 0.6855(3) 1.1378(2) 0.0472(7) Uani 1 1 d . . .
H12A H 1.0633 0.6707 1.2147 0.071 Uiso 1 1 calc R A .
H12B H 1.0286 0.7828 1.1062 0.071 Uiso 1 1 calc R . .
H12C H 1.1399 0.6165 1.0916 0.071 Uiso 1 1 calc R . .
C13 C 0.5543(4) 0.5006(3) 1.3454(3) 0.0580(9) Uani 1 1 d . . .
H13A H 0.4217 0.5467 1.3579 0.087 Uiso 1 1 calc R A .
H13B H 0.6002 0.5106 1.4097 0.087 Uiso 1 1 calc R . .
H13C H 0.5890 0.3990 1.3369 0.087 Uiso 1 1 calc R . .
C14 C 0.5306(4) 0.7156(3) 0.9463(2) 0.0480(8) Uani 1 1 d . . .
H14A H 0.4456 0.6661 0.9561 0.072 Uiso 1 1 calc R A .
H14B H 0.6220 0.6872 0.8785 0.072 Uiso 1 1 calc R . .
H14C H 0.4641 0.8191 0.9387 0.072 Uiso 1 1 calc R . .
C15 C 1.0188(3) 1.0544(2) 0.6737(2) 0.0308(6) Uani 1 1 d . . .
C16 C 0.9065(3) 1.1321(2) 0.5937(2) 0.0321(6) Uani 1 1 d . A .
C17 C 0.9655(3) 1.2205(2) 0.5089(2) 0.0347(6) Uani 1 1 d . . .
H17 H 0.8900 1.2724 0.4552 0.042 Uiso 1 1 calc R A .
C18 C 1.1307(3) 1.2361(2) 0.4993(2) 0.0340(6) Uani 1 1 d . A .
C19 C 1.2389(3) 1.1589(2) 0.5785(2) 0.0346(6) Uani 1 1 d . . .
H19 H 1.3525 1.1680 0.5734 0.042 Uiso 1 1 calc R A .
C20 C 1.1861(3) 1.0682(2) 0.6654(2) 0.0314(6) Uani 1 1 d . A .
C21 C 0.7276(3) 1.1186(3) 0.5955(2) 0.0429(7) Uani 1 1 d . . .
H21A H 0.6328 1.1814 0.6488 0.064 Uiso 1 1 calc R A .
H21B H 0.7377 1.0194 0.6187 0.064 Uiso 1 1 calc R . .
H21C H 0.6959 1.1461 0.5202 0.064 Uiso 1 1 calc R . .
C22 C 1.1915(4) 1.3327(3) 0.4051(2) 0.0494(8) Uani 1 1 d . . .
H22A H 1.1414 1.4305 0.4271 0.074 Uiso 1 1 calc R A .
H22B H 1.1480 1.3308 0.3372 0.074 Uiso 1 1 calc R . .
H22C H 1.3243 1.2992 0.3899 0.074 Uiso 1 1 calc R . .
C23 C 1.3109(3) 0.9910(3) 0.7492(2) 0.0441(7) Uani 1 1 d . . .
H23A H 1.2390 0.9933 0.8252 0.066 Uiso 1 1 calc R A .
H23B H 1.3971 1.0380 0.7450 0.066 Uiso 1 1 calc R . .
H23C H 1.3776 0.8916 0.7319 0.066 Uiso 1 1 calc R . .

loop_
_atom_site_aniso_label
_atom_site_aniso_U_11
_atom_site_aniso_U_22
_atom_site_aniso_U_33
_atom_site_aniso_U_23
_atom_site_aniso_U_13
_atom_site_aniso_U_12
N1 0.031(4) 0.034(3) 0.0388(17) -0.006(2) 0.004(2) -0.010(3)
N1B 0.031(4) 0.034(3) 0.0388(17) -0.006(2) 0.004(2) -0.010(3)
C1 0.0361(14) 0.0368(15) 0.0429(18) -0.0139(13) 0.0044(13) -0.0144(12)
C2 0.0361(14) 0.0329(14) 0.0334(16) -0.0087(12) 0.0044(12) -0.0177(11)
C3 0.031(4) 0.034(3) 0.0388(17) -0.006(2) 0.004(2) -0.010(3)
C3B 0.031(4) 0.034(3) 0.0388(17) -0.006(2) 0.004(2) -0.010(3)
C4 0.0439(15) 0.0346(14) 0.0434(18) -0.0099(13) 0.0118(13) -0.0203(12)
C5 0.0322(13) 0.0338(13) 0.0346(16) -0.0072(11) 0.0027(11) -0.0174(11)
C6 0.0266(12) 0.0269(12) 0.0332(15) -0.0086(11) 0.0024(11) -0.0087(10)
C7 0.0274(12) 0.0279(12) 0.0475(18) -0.0085(12) -0.0048(12) -0.0097(10)
C8 0.0373(14) 0.0305(13) 0.0418(17) -0.0026(12) -0.0083(13) -0.0100(11)
C9 0.0336(13) 0.0291(13) 0.0394(17) -0.0019(12) 0.0014(12) -0.0099(11)
C10 0.0216(12) 0.0318(13) 0.0485(18) -0.0018(12) 0.0000(12) -0.0131(10)
C11 0.0263(12) 0.0278(12) 0.0375(17) -0.0066(11) -0.0018(11) -0.0094(10)
C12 0.0344(14) 0.0499(16) 0.062(2) -0.0126(14) -0.0080(14) -0.0178(13)
C13 0.0559(18) 0.0517(17) 0.056(2) 0.0140(15) -0.0004(16) -0.0211(15)
C14 0.0480(16) 0.0465(16) 0.057(2) -0.0023(14) -0.0200(15) -0.0201(13)
C15 0.0293(12) 0.0299(12) 0.0318(15) -0.0058(11) 0.0035(11) -0.0130(10)
C16 0.0240(12) 0.0351(13) 0.0383(16) -0.0091(12) 0.0015(11) -0.0135(11)
C17 0.0268(12) 0.0375(14) 0.0385(17) -0.0043(12) -0.0076(12) -0.0089(11)
C18 0.0327(13) 0.0349(13) 0.0341(16) -0.0021(12) 0.0000(12) -0.0157(11)
C19 0.0234(12) 0.0439(14) 0.0400(17) -0.0055(13) -0.0009(11) -0.0180(11)
C20 0.0264(12) 0.0372(13) 0.0302(15) -0.0051(12) 0.0007(11) -0.0133(11)
C21 0.0300(13) 0.0471(16) 0.055(2) -0.0133(14) -0.0046(13) -0.0156(12)
C22 0.0463(16) 0.0559(17) 0.0454(19) 0.0046(14) -0.0021(14) -0.0250(14)
C23 0.0362(14) 0.0536(16) 0.0414(18) 0.0016(13) -0.0084(13) -0.0168(13)

loop_
_atom_type_symbol
_atom_type_description
_atom_type_scat_dispersion_real
_atom_type_scat_dispersion_imag
_atom_type_scat_source
C C 0.0033 0.0016 'International Tables Vol C Tables 4.2.6.8 and 6.1.1.4'
H H 0.0000 0.0000 'International Tables Vol C Tables 4.2.6.8 and 6.1.1.4'
N N 0.0061 0.0033 'International Tables Vol C Tables 4.2.6.8 and 6.1.1.4'

loop_
_geom_angle_atom_site_label_1
_geom_angle_atom_site_label_2
_geom_angle_atom_site_label_3
_geom_angle
C5 N1 C1 123.3(12)
C2 N1B C4 121.1(12)
C3B C1 C2 126.2(9)
C3B C1 N1 8.1(19)
C2 C1 N1 118.6(7)
C3B C1 H1 113.0
C2 C1 H1 120.7
N1 C1 H1 120.7
N1B C2 C1 118.6(7)
N1B C2 C3 8.8(10)
C1 C2 C3 119.1(8)
N1B C2 C6 117.8(7)
C1 C2 C6 123.3(2)
C3 C2 C6 117.6(8)
C4 C3 C2 114.6(15)
C4 C3 H3 122.7
C2 C3 H3 122.7
C1 C3B C5 114.4(14)
C1 C3B H3B 122.8
C5 C3B H3B 122.8
C3 C4 C5 125.9(10)
C3 C4 N1B 10.8(14)
C5 C4 N1B 120.0(8)
C3 C4 H4 117.1
C5 C4 H4 117.1
N1B C4 H4 122.0
N1 C5 C4 117.5(8)
N1 C5 C3B 3(2)
C4 C5 C3B 118.9(9)
N1 C5 C15 121.5(8)
C4 C5 C15 121.0(2)
C3B C5 C15 120.0(9)
C7 C6 C11 119.7(2)
C7 C6 C2 120.1(2)
C11 C6 C2 120.1(2)
C8 C7 C6 118.8(2)
C8 C7 C12 119.4(2)
C6 C7 C12 121.8(2)
C7 C8 C9 122.5(2)
C7 C8 H8 118.8
C9 C8 H8 118.8
C10 C9 C8 117.6(2)
C10 C9 C13 121.0(2)
C8 C9 C13 121.4(3)
C11 C10 C9 122.2(2)
C11 C10 H10 118.9
C9 C10 H10 118.9
C10 C11 C6 119.2(2)
C10 C11 C14 119.8(2)
C6 C11 C14 121.0(2)
C7 C12 H12A 109.5
C7 C12 H12B 109.5
H12A C12 H12B 109.5
C7 C12 H12C 109.5
H12A C12 H12C 109.5
H12B C12 H12C 109.5
C9 C13 H13A 109.5
C9 C13 H13B 109.5
H13A C13 H13B 109.5
C9 C13 H13C 109.5
H13A C13 H13C 109.5
H13B C13 H13C 109.5
C11 C14 H14A 109.5
C11 C14 H14B 109.5
H14A C14 H14B 109.5
C11 C14 H14C 109.5
H14A C14 H14C 109.5
H14B C14 H14C 109.5
C20 C15 C16 119.5(2)
C20 C15 C5 120.1(2)
C16 C15 C5 120.4(2)
C17 C16 C15 118.8(2)
C17 C16 C21 118.9(2)
C15 C16 C21 122.2(2)
C16 C17 C18 122.6(2)
C16 C17 H17 118.7
C18 C17 H17 118.7
C19 C18 C17 117.6(2)
C19 C18 C22 121.2(2)
C17 C18 C22 121.2(2)
C18 C19 C20 122.0(2)
C18 C19 H19 119.0
C20 C19 H19 119.0
C19 C20 C15 119.4(2)
C19 C20 C23 118.3(2)
C15 C20 C23 122.3(2)
C16 C21 H21A 109.5
C16 C21 H21B 109.5
H21A C21 H21B 109.5
C16 C21 H21C 109.5
H21A C21 H21C 109.5
H21B C21 H21C 109.5
C18 C22 H22A 109.5
C18 C22 H22B 109.5
H22A C22 H22B 109.5
C18 C22 H22C 109.5
H22A C22 H22C 109.5
H22B C22 H22C 109.5
C20 C23 H23A 109.5
C20 C23 H23B 109.5
H23A C23 H23B 109.5
C20 C23 H23C 109.5
H23A C23 H23C 109.5
H23B C23 H23C 109.5

loop_
_geom_bond_atom_site_label_1
_geom_bond_atom_site_label_2
_geom_bond_distance
N1 C5 1.277(16)
N1 C1 1.399(19)
N1B C2 1.300(19)
N1B C4 1.392(16)
C1 C3B 1.34(2)
C1 C2 1.385(3)
C1 H1 0.9500
C2 C3 1.45(2)
C2 C6 1.490(3)
C3 C4 1.331(19)
C3 H3 0.9500
C3B C5 1.47(2)
C3B H3B 0.9500
C4 C5 1.390(3)
C4 H4 0.9500
C5 C15 1.491(3)
C6 C7 1.407(3)
C6 C11 1.408(3)
C7 C8 1.390(3)
C7 C12 1.505(3)
C8 C9 1.391(3)
C8 H8 0.9500
C9 C10 1.390(3)
C9 C13 1.506(3)
C10 C11 1.387(3)
C10 H10 0.9500
C11 C14 1.511(3)
C12 H12A 0.9800
C12 H12B 0.9800
C12 H12C 0.9800
C13 H13A 0.9800
C13 H13B 0.9800
C13 H13C 0.9800
C14 H14A 0.9800
C14 H14B 0.9800
C14 H14C 0.9800
C15 C20 1.401(3)
C15 C16 1.413(3)
C16 C17 1.386(3)
C16 C21 1.508(3)
C17 C18 1.389(3)
C17 H17 0.9500
C18 C19 1.386(3)
C18 C22 1.512(3)
C19 C20 1.395(3)
C19 H19 0.9500
C20 C23 1.510(3)
C21 H21A 0.9800
C21 H21B 0.9800
C21 H21C 0.9800
C22 H22A 0.9800
C22 H22B 0.9800
C22 H22C 0.9800
C23 H23A 0.9800
C23 H23B 0.9800
C23 H23C 0.9800
